data_4349092
loop_
_publ_author_name
'Schmitz, Sebastian'
'van Leusen, Jan'
'Ellern, Arkady'
'K\"ogerler, Paul'
'Monakhov, Kirill Yu.'

_publ_section_title
;
 Thioether-terminated nickel(ii) coordination clusters with {Ni6}
 horseshoe- and {Ni8} rollercoaster-shaped cores
;
_journal_issue 4
_journal_name_full 'Inorganic Chemistry Frontiers'
_journal_page_first 523
_journal_paper_doi 10.1039/C5QI00278H
_journal_volume 3
_journal_year 2016
_chemical_formula_moiety
;
C92 H86 N12 Ni8 O20 S4, 2(C7 H5 N), 2(N O3), 11(C2 H3 N)  
;
_chemical_formula_sum 'C114 H119 N25 Ni8 O26 S4'
_chemical_formula_weight 2853.25
_space_group_crystal_system triclinic
_space_group_IT_number 2
_space_group_name_Hall '-P 1'
_space_group_name_H-M_alt 'P -1'
_atom_sites_solution_hydrogens mixed
_audit_creation_method SHELXL-2014/7
_audit_update_record
;
2015-12-01 deposited with the CCDC.
2016-01-13 downloaded from the CCDC.
;
_cell_angle_alpha 90.191(8)
_cell_angle_beta 95.030(9)
_cell_angle_gamma 113.761(8)
_cell_formula_units_Z 2
_cell_length_a 17.742(8)
_cell_length_b 18.183(8)
_cell_length_c 20.695(9)
_cell_measurement_reflns_used 3890
_cell_measurement_temperature 153(2)
_cell_measurement_theta_max 20.84
_cell_measurement_theta_min 2.24
_cell_volume 6081(5)
_computing_cell_refinement 'Bruker SAINT'
_computing_data_collection 'Bruker APEX2'
_computing_data_reduction 'Bruker SAINT'
_computing_molecular_graphics 'Bruker SHELXTL'
_computing_publication_material 'Bruker SHELXTL'
_computing_structure_refinement 'SHELXL-2014/7 (Sheldrick, 2014)'
_computing_structure_solution 'SHELXS-97 (Sheldrick, 2008)'
_diffrn_ambient_temperature 153(2)
_diffrn_measured_fraction_theta_full 1.000
_diffrn_measured_fraction_theta_max 0.966
_diffrn_measurement_device_type 'Bruker APEX-II CCD'
_diffrn_measurement_method '\f and \w scans'
_diffrn_radiation_type MoK\a
_diffrn_radiation_wavelength 0.71073
_diffrn_reflns_av_R_equivalents 0.2004
_diffrn_reflns_av_unetI/netI 0.2452
_diffrn_reflns_Laue_measured_fraction_full 1.000
_diffrn_reflns_Laue_measured_fraction_max 0.966
_diffrn_reflns_limit_h_max 22
_diffrn_reflns_limit_h_min -22
_diffrn_reflns_limit_k_max 22
_diffrn_reflns_limit_k_min -22
_diffrn_reflns_limit_l_max 25
_diffrn_reflns_limit_l_min -26
_diffrn_reflns_number 73137
_diffrn_reflns_point_group_measured_fraction_full 1.000
_diffrn_reflns_point_group_measured_fraction_max 0.966
_diffrn_reflns_theta_full 25.242
_diffrn_reflns_theta_max 26.892
_diffrn_reflns_theta_min 1.260
_exptl_absorpt_coefficient_mu 1.362
_exptl_absorpt_correction_T_max 0.74
_exptl_absorpt_correction_T_min 0.31
_exptl_absorpt_correction_type multi-scan
_exptl_crystal_colour 'dark red'
_exptl_crystal_density_diffrn 1.558
_exptl_crystal_description block
_exptl_crystal_F_000 2948
_exptl_crystal_size_max 0.14
_exptl_crystal_size_mid 0.14
_exptl_crystal_size_min 0.08
_refine_diff_density_max 2.166
_refine_diff_density_min -2.111
_refine_diff_density_rms 0.211
_refine_ls_extinction_method none
_refine_ls_goodness_of_fit_ref 0.970
_refine_ls_hydrogen_treatment constr
_refine_ls_matrix_type full
_refine_ls_number_parameters 1437
_refine_ls_number_reflns 25374
_refine_ls_number_restraints 797
_refine_ls_restrained_S_all 0.959
_refine_ls_R_factor_all 0.1993
_refine_ls_R_factor_gt 0.1190
_refine_ls_shift/su_max 0.134
_refine_ls_shift/su_mean 0.001
_refine_ls_structure_factor_coef Fsqd
_refine_ls_weighting_details 'w=1/[\s^2^(Fo^2^)+(0.1745P)^2^] where P=(Fo^2^+2Fc^2^)/3'
_refine_ls_weighting_scheme calc
_refine_ls_wR_factor_gt 0.2939
_refine_ls_wR_factor_ref 0.3570
_reflns_Friedel_coverage 0.000
_reflns_number_gt 11951
_reflns_number_total 25374
_reflns_threshold_expression 'I > 2\s(I)'
_cod_data_source_file c5qi00278h2.cif
_cod_data_source_block mon006_sq
_cod_database_code 4349092
_shelx_shelxl_version_number 2014/7
_shelx_space_group_comment
; 
The symmetry employed for this shelxl refinement is uniquely defined 
by the following loop, which should always be used as a source of 
symmetry information in preference to the above space-group names. 
They are only intended as comments. 
;

loop_
_space_group_symop_operation_xyz
'x, y, z'
'-x, -y, -z'

loop_
_atom_site_label
_atom_site_type_symbol
_atom_site_fract_x
_atom_site_fract_y
_atom_site_fract_z
_atom_site_U_iso_or_equiv
_atom_site_adp_type
_atom_site_occupancy
_atom_site_site_symmetry_order
_atom_site_calc_flag
_atom_site_refinement_flags_posn
_atom_site_refinement_flags_adp
Ni1 Ni 0.22201(8) 0.47288(7) 0.28048(6) 0.0275(3) Uani 1 1 d . .
Ni2 Ni 0.47771(8) 0.67986(7) 0.21833(6) 0.0272(3) Uani 1 1 d . .
Ni3 Ni 0.10331(9) 0.75837(8) 0.14757(7) 0.0310(3) Uani 1 1 d . .
Ni4 Ni 0.06541(8) 0.50334(7) 0.24689(6) 0.0288(3) Uani 1 1 d . .
Ni5 Ni 0.41356(8) 0.78089(7) 0.12785(6) 0.0269(3) Uani 1 1 d . .
Ni6 Ni 0.35313(8) 0.50571(7) 0.18387(6) 0.0273(3) Uani 1 1 d . .
Ni7 Ni 0.29343(8) 0.85077(7) 0.16960(6) 0.0291(3) Uani 1 1 d . .
Ni8 Ni 0.05847(9) 0.66828(8) 0.27345(7) 0.0315(3) Uani 1 1 d . .
C1 C 0.4873(7) 0.5716(6) 0.1090(5) 0.0302(17) Uani 1 1 d . U
C2 C 0.5428(6) 0.6180(6) 0.0678(5) 0.0312(17) Uani 1 1 d . U
H2A H 0.5443 0.6695 0.0576 0.037 Uiso 1 1 calc R U
C3 C 0.5956(7) 0.5920(6) 0.0412(5) 0.0333(17) Uani 1 1 d . U
H3A H 0.6327 0.6252 0.0124 0.040 Uiso 1 1 calc R U
C4 C 0.5960(7) 0.5182(6) 0.0554(5) 0.0350(18) Uani 1 1 d . U
H4A H 0.6342 0.5013 0.0376 0.042 Uiso 1 1 calc R U
C5 C 0.5414(6) 0.4701(6) 0.0948(5) 0.0320(17) Uani 1 1 d . U
H5A H 0.5414 0.4190 0.1039 0.038 Uiso 1 1 calc R U
C6 C 0.4839(6) 0.4941(6) 0.1229(5) 0.0293(17) Uani 1 1 d . U
C7 C 0.4061(7) 0.3741(6) 0.1741(5) 0.0333(19) Uani 1 1 d . U
H7A H 0.4377 0.3502 0.1547 0.040 Uiso 1 1 calc R U
C8 C 0.3441(7) 0.3233(6) 0.2148(5) 0.0347(16) Uani 1 1 d . U
C9 C 0.3400(7) 0.2447(6) 0.2206(5) 0.0386(18) Uani 1 1 d . U
H9A H 0.3760 0.2290 0.1981 0.046 Uiso 1 1 calc R U
C10 C 0.2849(8) 0.1901(6) 0.2582(6) 0.0398(18) Uani 1 1 d . U
C11 C 0.2676(15) 0.0683(10) 0.3417(8) 0.116(8) Uani 1 1 d . .
H11A H 0.2641 0.0137 0.3484 0.173 Uiso 1 1 calc R U
H11B H 0.3150 0.1068 0.3692 0.173 Uiso 1 1 calc R U
H11C H 0.2167 0.0718 0.3533 0.173 Uiso 1 1 calc R U
C12 C 0.2342(8) 0.2136(6) 0.2923(6) 0.0395(18) Uani 1 1 d . U
H12A H 0.1971 0.1763 0.3189 0.047 Uiso 1 1 calc R U
C13 C 0.2365(7) 0.2920(6) 0.2882(5) 0.0346(16) Uani 1 1 d . U
C14 C 0.2914(7) 0.3489(6) 0.2475(5) 0.0325(17) Uani 1 1 d . U
C15 C 0.1854(7) 0.3104(6) 0.3294(5) 0.036(2) Uani 1 1 d . U
H15A H 0.1528 0.2677 0.3546 0.043 Uiso 1 1 calc R U
C16 C 0.1305(7) 0.3902(6) 0.3836(5) 0.0328(17) Uani 1 1 d . U
C17 C 0.1017(7) 0.3413(6) 0.4347(5) 0.0357(18) Uani 1 1 d . U
H17A H 0.1111 0.2935 0.4384 0.043 Uiso 1 1 calc R U
C18 C 0.0599(7) 0.3600(6) 0.4803(5) 0.0375(18) Uani 1 1 d . U
H18A H 0.0411 0.3261 0.5156 0.045 Uiso 1 1 calc R U
C19 C 0.0454(7) 0.4298(6) 0.4739(5) 0.0364(18) Uani 1 1 d . U
H19A H 0.0162 0.4436 0.5048 0.044 Uiso 1 1 calc R U
C20 C 0.0736(7) 0.4789(6) 0.4224(5) 0.0324(17) Uani 1 1 d . U
H20A H 0.0632 0.5261 0.4184 0.039 Uiso 1 1 calc R U
C21 C 0.1162(7) 0.4606(6) 0.3772(5) 0.0313(17) Uani 1 1 d . U
C22 C 0.0686(7) 0.3564(6) 0.2056(5) 0.0347(18) Uani 1 1 d . U
C23 C 0.0900(8) 0.3004(6) 0.1751(6) 0.0403(19) Uani 1 1 d . U
H23A H 0.1408 0.3178 0.1559 0.048 Uiso 1 1 calc R U
C24 C 0.0378(8) 0.2196(7) 0.1724(6) 0.052(2) Uani 1 1 d . U
H24A H 0.0537 0.1813 0.1530 0.063 Uiso 1 1 calc R U
C25 C -0.0368(9) 0.1948(8) 0.1977(7) 0.058(2) Uani 1 1 d . U
H25A H -0.0734 0.1395 0.1948 0.070 Uiso 1 1 calc R U
C26 C -0.0597(9) 0.2518(7) 0.2284(6) 0.054(2) Uani 1 1 d . U
H26A H -0.1110 0.2347 0.2467 0.065 Uiso 1 1 calc R U
C27 C -0.0071(8) 0.3312(7) 0.2313(6) 0.042(2) Uani 1 1 d . U
C28 C -0.0799(7) 0.3786(7) 0.2990(5) 0.035(2) Uani 1 1 d . U
H28A H -0.1093 0.3237 0.3082 0.042 Uiso 1 1 calc R U
C29 C -0.1056(7) 0.4364(6) 0.3286(5) 0.0342(16) Uani 1 1 d . U
C30 C -0.1719(7) 0.4036(7) 0.3657(5) 0.0354(17) Uani 1 1 d . U
H30A H -0.1945 0.3473 0.3714 0.042 Uiso 1 1 calc R U
C31 C -0.2062(7) 0.4498(7) 0.3949(5) 0.0367(18) Uani 1 1 d . U
C32 C -0.2924(8) 0.4799(8) 0.4905(6) 0.051(3) Uani 1 1 d . .
H32A H -0.3382 0.4581 0.5179 0.076 Uiso 1 1 calc R U
H32B H -0.2399 0.5038 0.5182 0.076 Uiso 1 1 calc R U
H32C H -0.2995 0.5211 0.4634 0.076 Uiso 1 1 calc R U
C33 C -0.1751(7) 0.5297(7) 0.3834(5) 0.0365(18) Uani 1 1 d . U
H33A H -0.1990 0.5624 0.4016 0.044 Uiso 1 1 calc R U
C34 C -0.1099(7) 0.5646(7) 0.3462(5) 0.0349(16) Uani 1 1 d . U
C35 C -0.0712(7) 0.5195(6) 0.3188(5) 0.0326(17) Uani 1 1 d . U
C36 C -0.0876(7) 0.6527(7) 0.3356(5) 0.037(2) Uani 1 1 d . U
H36A H -0.1207 0.6762 0.3535 0.044 Uiso 1 1 calc R U
C37 C -0.0127(9) 0.7800(7) 0.2962(7) 0.057(2) Uani 1 1 d . U
C38 C -0.0653(9) 0.8161(8) 0.3096(7) 0.062(2) Uani 1 1 d . U
H38A H -0.1166 0.7855 0.3262 0.075 Uiso 1 1 calc R U
C39 C -0.0417(10) 0.9003(8) 0.2983(8) 0.067(2) Uani 1 1 d . U
H39A H -0.0770 0.9263 0.3065 0.080 Uiso 1 1 calc R U
C40 C 0.0325(9) 0.9410(8) 0.2754(8) 0.066(2) Uani 1 1 d . U
H40A H 0.0489 0.9968 0.2687 0.079 Uiso 1 1 calc R U
C41 C 0.0870(9) 0.9056(7) 0.2608(7) 0.062(2) Uani 1 1 d . U
H41A H 0.1394 0.9372 0.2464 0.074 Uiso 1 1 calc R U
C42 C 0.0621(9) 0.8231(7) 0.2681(7) 0.054(2) Uani 1 1 d . U
C43 C -0.0624(7) 0.6601(6) 0.1595(5) 0.0336(18) Uani 1 1 d . U
C44 C -0.1360(7) 0.5970(6) 0.1694(5) 0.0366(18) Uani 1 1 d . U
H44A H -0.1352 0.5483 0.1852 0.044 Uiso 1 1 calc R U
C45 C -0.2109(7) 0.6038(7) 0.1567(6) 0.0410(19) Uani 1 1 d . U
H45A H -0.2607 0.5586 0.1625 0.049 Uiso 1 1 calc R U
C46 C -0.2154(7) 0.6749(6) 0.1356(5) 0.0411(19) Uani 1 1 d . U
H46A H -0.2670 0.6792 0.1284 0.049 Uiso 1 1 calc R U
C47 C -0.1421(7) 0.7390(6) 0.1256(5) 0.0360(18) Uani 1 1 d . U
H47A H -0.1436 0.7880 0.1113 0.043 Uiso 1 1 calc R U
C48 C -0.0658(7) 0.7331(6) 0.1361(5) 0.0334(18) Uani 1 1 d . U
C49 C 0.0218(7) 0.8644(6) 0.1066(6) 0.043(2) Uani 1 1 d . U
H49A H -0.0270 0.8737 0.0976 0.051 Uiso 1 1 calc R U
C50 C 0.0998(7) 0.9304(6) 0.0967(6) 0.0410(18) Uani 1 1 d . U
C51 C 0.0915(7) 0.9985(6) 0.0740(6) 0.0433(19) Uani 1 1 d . U
H51A H 0.0378 0.9974 0.0634 0.052 Uiso 1 1 calc R U
C52 C 0.1620(7) 1.0700(6) 0.0664(6) 0.0399(19) Uani 1 1 d . U
C53 C 0.2441(9) 1.2243(7) 0.0279(7) 0.063(4) Uani 1 1 d . .
H53A H 0.2416 1.2741 0.0121 0.095 Uiso 1 1 calc R U
H53B H 0.2782 1.2357 0.0696 0.095 Uiso 1 1 calc R U
H53C H 0.2685 1.2024 -0.0037 0.095 Uiso 1 1 calc R U
C54 C 0.2380(7) 1.0706(6) 0.0821(5) 0.0362(18) Uani 1 1 d . U
H54A H 0.2852 1.1184 0.0762 0.043 Uiso 1 1 calc R U
C55 C 0.2505(7) 1.0030(6) 0.1072(6) 0.0352(17) Uani 1 1 d . U
C56 C 0.1807(7) 0.9308(6) 0.1124(6) 0.0370(18) Uani 1 1 d . U
C57 C 0.3328(7) 1.0182(6) 0.1308(5) 0.037(2) Uani 1 1 d . U
H57A H 0.3741 1.0695 0.1231 0.044 Uiso 1 1 calc R U
C58 C 0.4392(7) 0.9945(5) 0.1948(5) 0.0303(17) Uani 1 1 d . U
C59 C 0.4913(7) 1.0743(6) 0.2129(5) 0.0360(19) Uani 1 1 d . U
H59A H 0.4741 1.1162 0.2021 0.043 Uiso 1 1 calc R U
C60 C 0.5659(7) 1.0916(6) 0.2455(5) 0.0389(19) Uani 1 1 d . U
H60A H 0.6003 1.1456 0.2594 0.047 Uiso 1 1 calc R U
C61 C 0.5930(7) 1.0306(6) 0.2591(5) 0.0368(18) Uani 1 1 d . U
H61A H 0.6475 1.0444 0.2790 0.044 Uiso 1 1 calc R U
C62 C 0.5425(7) 0.9506(6) 0.2442(5) 0.0324(17) Uani 1 1 d . U
H62A H 0.5611 0.9095 0.2549 0.039 Uiso 1 1 calc R U
C63 C 0.4631(7) 0.9314(6) 0.2130(5) 0.0297(12) Uani 1 1 d . U
C64 C 0.3392(7) 0.8438(6) 0.0318(5) 0.0297(12) Uani 1 1 d . U
C65 C 0.2790(7) 0.8522(6) -0.0115(5) 0.0331(17) Uani 1 1 d . U
H65A H 0.2234 0.8345 -0.0012 0.040 Uiso 1 1 calc R U
C66 C 0.3025(7) 0.8879(6) -0.0712(5) 0.0351(18) Uani 1 1 d . U
H66A H 0.2619 0.8930 -0.1018 0.042 Uiso 1 1 calc R U
C67 C 0.3811(7) 0.9145(6) -0.0855(5) 0.0354(18) Uani 1 1 d . U
H67A H 0.3955 0.9379 -0.1260 0.043 Uiso 1 1 calc R U
C68 C 0.4420(7) 0.9084(6) -0.0413(5) 0.0327(17) Uani 1 1 d . U
H68A H 0.4978 0.9285 -0.0513 0.039 Uiso 1 1 calc R U
C69 C 0.4208(7) 0.8729(6) 0.0168(5) 0.0312(16) Uani 1 1 d . U
C70 C 0.5554(7) 0.8896(6) 0.0610(5) 0.033(2) Uani 1 1 d . U
H70A H 0.5757 0.9255 0.0272 0.039 Uiso 1 1 calc R U
C71 C 0.6158(7) 0.8752(6) 0.1038(5) 0.0317(16) Uani 1 1 d . U
C72 C 0.5992(7) 0.8139(6) 0.1492(5) 0.0313(17) Uani 1 1 d . U
C73 C 0.7001(7) 0.9214(6) 0.0952(5) 0.0335(17) Uani 1 1 d . U
H73A H 0.7117 0.9602 0.0627 0.040 Uiso 1 1 calc R U
C74 C 0.7665(7) 0.9144(6) 0.1301(5) 0.0346(18) Uani 1 1 d . U
C75 C 0.8738(11) 1.0514(10) 0.0710(9) 0.096(6) Uani 1 1 d . .
H75A H 0.9314 1.0865 0.0654 0.143 Uiso 1 1 calc R U
H75B H 0.8443 1.0279 0.0286 0.143 Uiso 1 1 calc R U
H75C H 0.8470 1.0829 0.0900 0.143 Uiso 1 1 calc R U
C76 C 0.7467(7) 0.8501(6) 0.1724(5) 0.0352(18) Uani 1 1 d . U
H76A H 0.7905 0.8404 0.1952 0.042 Uiso 1 1 calc R U
C77 C 0.6639(7) 0.7994(6) 0.1820(5) 0.0336(16) Uani 1 1 d . U
C78 C 0.6553(7) 0.7305(6) 0.2228(5) 0.036(2) Uani 1 1 d . U
H78A H 0.7044 0.7281 0.2430 0.043 Uiso 1 1 calc R U
C79 C 0.5805(7) 0.6043(6) 0.2675(5) 0.0349(18) Uani 1 1 d . U
C80 C 0.6478(7) 0.5825(6) 0.2812(5) 0.0385(19) Uani 1 1 d . U
H80A H 0.7007 0.6152 0.2683 0.046 Uiso 1 1 calc R U
C81 C 0.6355(7) 0.5124(6) 0.3138(5) 0.041(2) Uani 1 1 d . U
H81A H 0.6803 0.4974 0.3244 0.049 Uiso 1 1 calc R U
C82 C 0.5573(7) 0.4650(7) 0.3305(5) 0.0407(19) Uani 1 1 d . U
H82A H 0.5489 0.4168 0.3523 0.049 Uiso 1 1 calc R U
C83 C 0.4910(7) 0.4861(6) 0.3162(5) 0.0359(18) Uani 1 1 d . U
H83A H 0.4381 0.4525 0.3288 0.043 Uiso 1 1 calc R U
C84 C 0.5009(7) 0.5557(6) 0.2836(5) 0.0342(18) Uani 1 1 d . U
C85 C 0.2199(8) 0.4235(7) 0.0596(6) 0.044(3) Uani 1 1 d . U
C86 C 0.1513(8) 0.3831(7) 0.0109(6) 0.053(3) Uani 1 1 d . U
H86A H 0.1725 0.3801 -0.0307 0.080 Uiso 1 1 calc R U
H86B H 0.1162 0.4133 0.0063 0.080 Uiso 1 1 calc R U
H86C H 0.1186 0.3287 0.0243 0.080 Uiso 1 1 calc R U
C87 C 0.1400(8) 0.6984(8) 0.4189(7) 0.052(3) Uani 1 1 d . U
C88 C 0.1708(9) 0.7089(10) 0.4886(6) 0.072(4) Uani 1 1 d . U
H88A H 0.2228 0.7018 0.4942 0.108 Uiso 1 1 calc R U
H88B H 0.1296 0.6688 0.5131 0.108 Uiso 1 1 calc R U
H88C H 0.1802 0.7630 0.5045 0.108 Uiso 1 1 calc R U
C89 C 0.5204(9) 0.7904(9) 0.3496(7) 0.061(3) Uani 1 1 d . U
C90 C 0.5392(10) 0.8473(10) 0.4068(8) 0.084(4) Uani 1 1 d . U
H90A H 0.5789 0.9006 0.3963 0.126 Uiso 1 1 calc R U
H90B H 0.5628 0.8278 0.4440 0.126 Uiso 1 1 calc R U
H90C H 0.4881 0.8510 0.4176 0.126 Uiso 1 1 calc R U
C91 C 0.0859(7) 0.6904(7) 0.0003(6) 0.038(2) Uani 1 1 d . U
C92 C 0.0776(8) 0.6597(8) -0.0653(6) 0.054(3) Uani 1 1 d . U
H92A H 0.0575 0.6010 -0.0658 0.081 Uiso 1 1 calc R U
H92B H 0.1315 0.6824 -0.0828 0.081 Uiso 1 1 calc R U
H92C H 0.0381 0.6748 -0.0921 0.081 Uiso 1 1 calc R U
C93 C 0.5461(9) 0.7052(9) 0.5639(6) 0.131(4) Uani 1 1 d G U
C94 C 0.6132(9) 0.6845(9) 0.5761(5) 0.132(4) Uani 1 1 d G U
H94A H 0.6476 0.7017 0.6158 0.159 Uiso 1 1 calc R U
C95 C 0.6301(8) 0.6388(9) 0.5301(7) 0.134(4) Uani 1 1 d G U
H95A H 0.6760 0.6247 0.5384 0.161 Uiso 1 1 calc R U
C96 C 0.5798(9) 0.6137(8) 0.4720(6) 0.132(4) Uani 1 1 d G U
H96A H 0.5913 0.5824 0.4405 0.158 Uiso 1 1 calc R U
C97 C 0.5126(8) 0.6343(8) 0.4598(5) 0.128(4) Uani 1 1 d G U
H97A H 0.4782 0.6172 0.4201 0.154 Uiso 1 1 calc R U
C98 C 0.4958(8) 0.6801(9) 0.5058(7) 0.130(4) Uani 1 1 d G U
H98A H 0.4499 0.6942 0.4975 0.156 Uiso 1 1 calc R U
C99 C 0.5202(16) 0.7515(14) 0.6145(11) 0.132(4) Uani 1 1 d . U
C100 C 0.4204(4) 0.7144(5) 0.8657(4) 0.052(2) Uani 1 1 d G U
C101 C 0.4167(5) 0.7062(5) 0.7985(4) 0.054(2) Uani 1 1 d G U
H10A H 0.4650 0.7326 0.7769 0.065 Uiso 1 1 calc R U
C102 C 0.3421(6) 0.6595(5) 0.7629(3) 0.062(2) Uani 1 1 d G U
H10B H 0.3395 0.6540 0.7170 0.074 Uiso 1 1 calc R U
C103 C 0.2714(4) 0.6210(5) 0.7945(4) 0.066(3) Uani 1 1 d G U
H10C H 0.2204 0.5891 0.7702 0.079 Uiso 1 1 calc R U
C104 C 0.2752(5) 0.6291(5) 0.8617(4) 0.065(2) Uani 1 1 d G U
H10D H 0.2268 0.6027 0.8833 0.078 Uiso 1 1 calc R U
C105 C 0.3497(6) 0.6758(5) 0.8972(3) 0.056(2) Uani 1 1 d G U
H10E H 0.3523 0.6813 0.9431 0.067 Uiso 1 1 calc R U
C106 C 0.4972(9) 0.7578(7) 0.9033(6) 0.050(2) Uani 1 1 d . U
C107 C 0.4291(11) 0.9955(9) 0.3672(8) 0.086(5) Uani 1 1 d . U
H10F H 0.3885 0.9437 0.3485 0.129 Uiso 1 1 calc R U
H10G H 0.4849 0.9968 0.3674 0.129 Uiso 1 1 calc R U
H10H H 0.4252 1.0390 0.3412 0.129 Uiso 1 1 calc R U
C108 C 0.4125(11) 1.0061(9) 0.4340(9) 0.079(4) Uani 1 1 d . U
N1 N 0.5874(5) 0.6750(5) 0.2326(4) 0.0275(14) Uani 1 1 d . .
N2 N 0.2707(6) 0.4536(5) 0.1002(4) 0.033(2) Uani 1 1 d . .
N4 N 0.0127(5) 0.7951(5) 0.1262(5) 0.036(2) Uani 1 1 d . .
N5 N 0.1172(6) 0.6909(5) 0.3673(5) 0.038(2) Uani 1 1 d . .
N6 N 0.5044(5) 0.7500(5) 0.3044(4) 0.031(2) Uani 1 1 d . .
N7 N 0.3578(5) 0.9684(5) 0.1625(4) 0.030(2) Uani 1 1 d . .
N8 N 0.4225(5) 0.4479(5) 0.1617(4) 0.0277(19) Uani 1 1 d . .
N9 N 0.4773(5) 0.8591(5) 0.0638(4) 0.0275(14) Uani 1 1 d . .
N10 N 0.1780(5) 0.3777(5) 0.3369(4) 0.028(2) Uani 1 1 d . .
N11 N -0.0223(6) 0.3940(5) 0.2622(4) 0.032(2) Uani 1 1 d . .
N12 N -0.0277(6) 0.6988(5) 0.3044(4) 0.034(2) Uani 1 1 d . .
N13 N 0.4987(15) 0.7842(9) 0.6506(8) 0.144(9) Uani 1 1 d . .
N14 N 0.5601(7) 0.7886(6) 0.9308(6) 0.053(3) Uani 1 1 d . .
N15 N 0.3963(13) 1.0150(10) 0.4843(8) 0.129(7) Uani 1 1 d . .
N16 N 0.1657(7) 0.5675(6) 0.0439(5) 0.045(3) Uani 1 1 d . .
N17 N 0.3248(6) 0.7395(6) 0.3780(5) 0.044(3) Uani 1 1 d . .
N3I N 0.0905(5) 0.7143(5) 0.0528(5) 0.033(2) Uani 1 1 d . .
O1 O -0.0067(4) 0.5517(4) 0.2863(3) 0.0302(17) Uani 1 1 d . .
O2 O 0.3173(4) 0.8059(4) 0.0868(3) 0.0310(17) Uani 1 1 d . .
O3 O 0.4340(4) 0.5958(4) 0.1362(3) 0.0277(16) Uani 1 1 d . .
O4 O 0.4091(4) 0.8557(4) 0.2007(3) 0.0286(16) Uani 1 1 d . .
O5 O 0.3784(4) 0.6849(4) 0.0613(3) 0.0315(17) Uani 1 1 d . .
H5KA H 0.3444 0.6355 0.0817 0.047 Uiso 1 1 d . U
H5KC H 0.4281 0.6802 0.0481 0.047 Uiso 1 1 d . U
O6 O 0.3205(4) 0.5406(4) 0.3469(3) 0.0356(18) Uani 1 1 d . .
H6KA H 0.3519 0.5921 0.3279 0.053 Uiso 1 1 d . U
H6KC H 0.3559 0.5114 0.3553 0.053 Uiso 1 1 d . U
O7 O 0.0154(4) 0.5122(4) 0.1552(3) 0.0339(18) Uani 1 1 d . .
H7KA H 0.0498 0.5644 0.1386 0.051 Uiso 1 1 d . U
H7KC H -0.0407 0.5096 0.1583 0.051 Uiso 1 1 d . U
O8 O 0.1219(4) 0.4350(4) 0.2091(3) 0.0304(17) Uani 1 1 d . .
O9 O 0.2733(5) 0.8633(4) 0.2657(4) 0.0389(19) Uani 1 1 d . .
H9KA H 0.2392 0.8092 0.2815 0.058 Uiso 1 1 d . U
H9KC H 0.2415 0.8968 0.2685 0.058 Uiso 1 1 d . U
O10 O 0.2895(4) 0.4203(4) 0.2408(3) 0.0261(15) Uani 1 1 d . .
O11 O 0.5213(4) 0.7724(4) 0.1610(3) 0.0290(16) Uani 1 1 d . .
O12 O 0.1895(4) 0.8656(4) 0.1343(3) 0.0325(17) Uani 1 1 d . .
O13 O 0.1446(4) 0.6284(4) 0.2460(3) 0.0274(16) Uani 1 1 d . .
H13A H 0.2011 0.6562 0.2355 0.033 Uiso 1 1 d . U
O14 O 0.3704(4) 0.6965(4) 0.2017(3) 0.0269(16) Uani 1 1 d . .
H14A H 0.3178 0.6731 0.2209 0.032 Uiso 1 1 d . U
O15 O 0.2758(4) 0.5553(4) 0.2101(3) 0.0278(16) Uani 1 1 d . .
H15B H 0.2673 0.6021 0.1959 0.033 Uiso 1 1 d . U
O16 O 0.1463(5) 0.5104(4) 0.3279(3) 0.0310(17) Uani 1 1 d . .
O17 O 0.4373(4) 0.5752(4) 0.2651(3) 0.0298(16) Uani 1 1 d . .
O18 O 0.0114(4) 0.6560(4) 0.1734(3) 0.0317(17) Uani 1 1 d . .
O19 O 0.2043(4) 0.7308(4) 0.1694(3) 0.0276(16) Uani 1 1 d . .
H19B H 0.2088 0.6803 0.1772 0.033 Uiso 1 1 d . U
O20 O 0.1100(5) 0.7867(4) 0.2505(4) 0.0367(18) Uani 1 1 d . .
O21 O 0.2021(6) 0.6001(5) 0.0965(4) 0.055(3) Uani 1 1 d . .
O22 O 0.0911(5) 0.5183(5) 0.0435(5) 0.058(2) Uani 1 1 d . .
O23 O 0.2038(6) 0.5804(7) -0.0044(5) 0.079(3) Uani 1 1 d . .
O24 O 0.3347(7) 0.8047(5) 0.4052(5) 0.081(3) Uani 1 1 d . .
O25 O 0.3355(7) 0.6867(5) 0.4101(4) 0.065(3) Uani 1 1 d . .
O26 O 0.3030(6) 0.7277(6) 0.3187(4) 0.058(3) Uani 1 1 d . .
S1 S 0.1435(2) 1.15383(19) 0.0381(2) 0.0613(11) Uani 1 1 d . .
S2 S -0.2912(2) 0.40014(19) 0.43954(16) 0.0483(8) Uani 1 1 d . .
S3 S 0.8712(2) 0.97300(18) 0.12346(19) 0.0514(9) Uani 1 1 d . .
S4 S 0.2800(3) 0.09104(18) 0.25952(18) 0.0600(10) Uani 1 1 d . .

loop_
_atom_site_aniso_label
_atom_site_aniso_U_11
_atom_site_aniso_U_22
_atom_site_aniso_U_33
_atom_site_aniso_U_23
_atom_site_aniso_U_13
_atom_site_aniso_U_12
Ni1 0.0341(8) 0.0127(6) 0.0390(7) 0.0082(5) 0.0005(6) 0.0134(6)
Ni2 0.0327(8) 0.0114(6) 0.0401(8) 0.0080(5) -0.0019(6) 0.0125(6)
Ni3 0.0332(8) 0.0152(7) 0.0491(8) 0.0123(6) 0.0026(7) 0.0146(6)
Ni4 0.0335(8) 0.0146(6) 0.0401(8) 0.0080(5) -0.0015(6) 0.0125(6)
Ni5 0.0315(8) 0.0115(6) 0.0415(8) 0.0080(5) -0.0003(6) 0.0135(6)
Ni6 0.0333(8) 0.0122(6) 0.0395(8) 0.0078(5) -0.0011(6) 0.0133(6)
Ni7 0.0348(8) 0.0117(6) 0.0450(8) 0.0093(5) 0.0012(6) 0.0143(6)
Ni8 0.0384(8) 0.0150(7) 0.0458(8) 0.0100(6) 0.0052(7) 0.0155(6)
C1 0.033(4) 0.022(3) 0.036(4) 0.009(3) -0.001(3) 0.012(3)
C2 0.031(4) 0.023(3) 0.038(4) 0.008(3) 0.001(3) 0.010(3)
C3 0.031(4) 0.026(3) 0.041(4) 0.007(3) 0.004(3) 0.009(3)
C4 0.033(4) 0.026(3) 0.044(4) 0.004(3) 0.005(3) 0.009(3)
C5 0.033(4) 0.021(3) 0.043(4) 0.006(3) 0.004(3) 0.012(3)
C6 0.032(4) 0.019(3) 0.039(4) 0.007(3) 0.001(3) 0.013(3)
C7 0.039(4) 0.020(4) 0.047(4) 0.007(3) 0.005(4) 0.018(3)
C8 0.041(4) 0.020(3) 0.047(4) 0.008(3) 0.003(3) 0.017(3)
C9 0.046(4) 0.020(3) 0.053(4) 0.007(3) 0.004(3) 0.017(3)
C10 0.052(4) 0.017(3) 0.054(4) 0.008(3) 0.004(3) 0.017(3)
C11 0.22(2) 0.055(11) 0.105(13) 0.028(10) 0.017(15) 0.094(14)
C12 0.053(4) 0.016(3) 0.052(4) 0.007(3) 0.006(3) 0.016(3)
C13 0.047(4) 0.015(3) 0.046(4) 0.007(3) 0.003(3) 0.017(3)
C14 0.042(4) 0.017(3) 0.042(4) 0.007(3) -0.001(3) 0.017(3)
C15 0.048(5) 0.016(4) 0.046(5) 0.012(3) 0.007(4) 0.016(4)
C16 0.041(4) 0.022(3) 0.039(4) 0.008(3) -0.004(3) 0.017(3)
C17 0.044(4) 0.024(4) 0.043(4) 0.011(3) -0.001(3) 0.018(3)
C18 0.043(4) 0.026(4) 0.043(4) 0.011(3) -0.001(3) 0.015(3)
C19 0.043(4) 0.026(4) 0.042(4) 0.007(3) 0.000(3) 0.016(3)
C20 0.039(4) 0.025(3) 0.039(4) 0.006(3) -0.003(3) 0.020(3)
C21 0.037(4) 0.023(3) 0.038(4) 0.004(3) -0.003(3) 0.018(3)
C22 0.047(4) 0.015(3) 0.047(4) 0.007(3) 0.005(4) 0.018(3)
C23 0.049(4) 0.018(3) 0.058(4) 0.004(3) 0.008(4) 0.017(3)
C24 0.060(4) 0.023(4) 0.069(5) -0.002(4) 0.018(4) 0.010(4)
C25 0.064(5) 0.026(4) 0.075(5) -0.005(4) 0.022(4) 0.006(4)
C26 0.059(5) 0.026(4) 0.070(5) -0.003(4) 0.021(4) 0.007(3)
C27 0.051(4) 0.020(3) 0.055(4) 0.003(3) 0.011(4) 0.014(3)
C28 0.034(4) 0.025(4) 0.047(5) 0.008(4) 0.000(4) 0.013(4)
C29 0.037(3) 0.026(3) 0.042(4) 0.009(3) 0.000(3) 0.016(3)
C30 0.041(4) 0.026(3) 0.041(4) 0.010(3) 0.002(3) 0.016(3)
C31 0.041(4) 0.031(3) 0.041(4) 0.010(3) 0.004(3) 0.016(3)
C32 0.037(7) 0.050(8) 0.062(8) 0.003(6) 0.000(6) 0.016(6)
C33 0.041(4) 0.030(3) 0.043(4) 0.008(3) 0.004(3) 0.019(3)
C34 0.040(4) 0.030(3) 0.042(4) 0.009(3) 0.001(3) 0.021(3)
C35 0.035(4) 0.027(3) 0.042(4) 0.008(3) 0.000(3) 0.021(3)
C36 0.043(5) 0.028(4) 0.045(5) 0.007(4) 0.000(4) 0.020(4)
C37 0.071(5) 0.022(4) 0.094(5) 0.024(4) 0.034(4) 0.030(4)
C38 0.074(5) 0.026(4) 0.103(5) 0.024(4) 0.039(5) 0.031(4)
C39 0.079(5) 0.026(4) 0.110(6) 0.022(4) 0.036(5) 0.030(4)
C40 0.080(5) 0.025(4) 0.107(6) 0.021(4) 0.037(5) 0.029(4)
C41 0.075(5) 0.023(4) 0.097(5) 0.022(4) 0.034(5) 0.026(4)
C42 0.069(5) 0.022(4) 0.090(5) 0.021(4) 0.033(4) 0.031(4)
C43 0.036(4) 0.019(3) 0.047(4) 0.008(3) 0.002(4) 0.013(3)
C44 0.038(4) 0.021(3) 0.050(4) 0.012(3) -0.003(4) 0.012(3)
C45 0.037(4) 0.026(3) 0.056(4) 0.012(3) -0.003(4) 0.010(3)
C46 0.038(4) 0.026(4) 0.056(4) 0.012(3) -0.001(4) 0.010(3)
C47 0.035(4) 0.022(3) 0.053(4) 0.010(3) 0.000(4) 0.014(3)
C48 0.034(4) 0.020(3) 0.049(4) 0.010(3) 0.002(3) 0.014(3)
C49 0.038(4) 0.023(4) 0.072(5) 0.017(4) 0.003(4) 0.017(3)
C50 0.039(3) 0.020(3) 0.068(4) 0.020(3) 0.003(3) 0.016(3)
C51 0.041(4) 0.022(3) 0.071(4) 0.022(3) 0.004(4) 0.017(3)
C52 0.039(4) 0.020(3) 0.067(4) 0.021(3) 0.006(4) 0.018(3)
C53 0.074(10) 0.019(6) 0.096(11) 0.025(7) -0.002(8) 0.020(7)
C54 0.039(4) 0.015(3) 0.062(4) 0.017(3) 0.007(4) 0.019(3)
C55 0.037(3) 0.015(3) 0.061(4) 0.015(3) 0.009(3) 0.018(3)
C56 0.038(4) 0.015(3) 0.065(4) 0.015(3) 0.008(4) 0.018(3)
C57 0.039(4) 0.016(4) 0.061(5) 0.015(4) 0.004(4) 0.017(3)
C58 0.043(4) 0.008(3) 0.044(4) 0.006(3) 0.000(3) 0.014(3)
C59 0.047(4) 0.010(3) 0.048(4) 0.007(3) -0.003(3) 0.010(3)
C60 0.050(4) 0.012(3) 0.048(4) 0.004(3) -0.005(3) 0.008(3)
C61 0.046(4) 0.014(3) 0.044(4) 0.004(3) -0.004(3) 0.007(3)
C62 0.042(3) 0.013(3) 0.041(4) 0.005(3) -0.002(3) 0.011(3)
C63 0.040(3) 0.010(2) 0.041(3) 0.007(2) 0.000(2) 0.014(2)
C64 0.040(3) 0.010(2) 0.041(3) 0.007(2) 0.000(2) 0.014(2)
C65 0.042(3) 0.016(3) 0.043(3) 0.013(3) -0.002(3) 0.014(3)
C66 0.046(4) 0.016(3) 0.044(4) 0.012(3) 0.001(3) 0.014(3)
C67 0.048(4) 0.016(3) 0.044(4) 0.011(3) 0.000(3) 0.015(3)
C68 0.042(4) 0.014(3) 0.046(4) 0.008(3) 0.002(3) 0.016(3)
C69 0.041(3) 0.013(3) 0.045(3) 0.007(3) -0.001(3) 0.018(3)
C70 0.039(4) 0.013(4) 0.048(5) 0.009(3) -0.003(4) 0.013(3)
C71 0.037(3) 0.011(3) 0.051(4) 0.007(3) -0.001(3) 0.014(3)
C72 0.038(4) 0.011(3) 0.049(4) 0.008(3) -0.001(3) 0.015(3)
C73 0.039(3) 0.011(3) 0.055(4) 0.007(3) 0.003(3) 0.014(3)
C74 0.040(4) 0.009(3) 0.056(4) 0.008(3) 0.000(3) 0.013(3)
C75 0.081(13) 0.065(12) 0.118(14) 0.037(10) 0.004(11) 0.006(10)
C76 0.040(4) 0.011(3) 0.055(4) 0.006(3) -0.004(3) 0.013(3)
C77 0.038(3) 0.014(3) 0.052(4) 0.008(3) -0.003(3) 0.015(3)
C78 0.039(4) 0.017(4) 0.054(5) 0.007(3) -0.005(4) 0.016(3)
C79 0.036(4) 0.020(3) 0.050(4) 0.010(3) -0.007(3) 0.014(3)
C80 0.035(4) 0.026(4) 0.054(4) 0.014(3) -0.012(4) 0.014(3)
C81 0.039(4) 0.028(4) 0.056(4) 0.016(3) -0.012(4) 0.016(3)
C82 0.042(4) 0.026(4) 0.053(4) 0.019(3) -0.009(4) 0.015(3)
C83 0.040(4) 0.022(3) 0.047(4) 0.013(3) -0.003(4) 0.014(3)
C84 0.037(4) 0.020(3) 0.045(4) 0.007(3) -0.005(3) 0.013(3)
C85 0.061(7) 0.022(5) 0.057(6) 0.003(5) -0.007(5) 0.029(5)
C86 0.063(7) 0.036(6) 0.062(7) -0.001(5) -0.015(6) 0.026(6)
C87 0.058(7) 0.057(8) 0.050(6) 0.001(6) -0.008(6) 0.036(6)
C88 0.069(8) 0.086(9) 0.052(6) 0.007(7) -0.010(6) 0.026(7)
C89 0.055(8) 0.051(8) 0.067(8) -0.005(6) 0.018(7) 0.010(6)
C90 0.075(9) 0.067(9) 0.083(9) -0.024(7) 0.012(8) 0.000(7)
C91 0.033(6) 0.031(6) 0.050(6) 0.008(5) -0.004(5) 0.014(5)
C92 0.047(6) 0.052(7) 0.053(6) 0.000(5) -0.012(6) 0.013(6)
C93 0.152(9) 0.111(7) 0.129(8) -0.049(6) -0.060(7) 0.068(6)
C94 0.153(9) 0.114(8) 0.131(8) -0.052(6) -0.064(7) 0.071(7)
C95 0.152(9) 0.118(8) 0.137(8) -0.052(6) -0.064(7) 0.075(7)
C96 0.150(9) 0.114(8) 0.135(8) -0.053(6) -0.062(7) 0.074(7)
C97 0.147(9) 0.112(8) 0.129(8) -0.050(6) -0.060(7) 0.071(7)
C98 0.149(9) 0.112(8) 0.128(8) -0.051(6) -0.058(7) 0.068(7)
C99 0.154(10) 0.112(8) 0.131(8) -0.047(7) -0.059(8) 0.069(7)
C100 0.069(4) 0.034(4) 0.059(4) 0.007(3) -0.011(4) 0.031(4)
C101 0.074(5) 0.035(4) 0.059(4) 0.004(4) -0.011(4) 0.031(4)
C102 0.080(5) 0.041(4) 0.062(4) 0.004(4) -0.013(4) 0.025(4)
C103 0.079(5) 0.045(5) 0.064(4) 0.008(4) -0.016(4) 0.022(4)
C104 0.078(5) 0.044(4) 0.067(4) 0.006(4) -0.011(4) 0.022(4)
C105 0.071(5) 0.040(4) 0.062(4) 0.007(4) -0.009(4) 0.030(4)
C106 0.067(5) 0.031(5) 0.058(5) 0.005(4) -0.010(4) 0.030(4)
C107 0.093(10) 0.047(8) 0.092(9) -0.009(7) 0.020(9) 0.000(7)
C108 0.091(10) 0.037(7) 0.086(9) -0.003(7) 0.012(9) 0.002(7)
N1 0.028(3) 0.011(3) 0.045(4) 0.009(2) -0.003(3) 0.010(3)
N2 0.033(5) 0.021(5) 0.050(6) 0.010(4) 0.005(5) 0.017(4)
N4 0.029(5) 0.021(5) 0.064(6) 0.015(4) 0.007(5) 0.014(4)
N5 0.045(6) 0.025(5) 0.047(6) 0.011(4) 0.000(5) 0.019(5)
N6 0.034(5) 0.020(5) 0.042(5) 0.012(4) 0.004(4) 0.013(4)
N7 0.038(5) 0.013(4) 0.047(5) 0.009(4) 0.010(4) 0.017(4)
N8 0.030(5) 0.014(4) 0.040(5) 0.005(4) -0.002(4) 0.012(4)
N9 0.028(3) 0.011(3) 0.045(4) 0.009(2) -0.003(3) 0.010(3)
N10 0.033(5) 0.021(4) 0.035(5) 0.013(4) 0.004(4) 0.016(4)
N11 0.041(6) 0.022(5) 0.039(5) 0.008(4) 0.001(4) 0.020(4)
N12 0.037(5) 0.029(5) 0.045(5) 0.014(4) 0.012(4) 0.021(4)
N13 0.27(3) 0.063(11) 0.126(14) -0.012(10) 0.066(15) 0.091(14)
N14 0.059(7) 0.030(6) 0.081(8) 0.010(5) 0.003(6) 0.029(6)
N15 0.21(2) 0.081(12) 0.079(11) -0.028(9) 0.009(12) 0.039(13)
N16 0.052(7) 0.030(6) 0.054(7) 0.009(5) -0.008(6) 0.021(5)
N17 0.056(7) 0.027(5) 0.051(6) 0.012(4) 0.000(5) 0.019(5)
N3I 0.022(5) 0.014(4) 0.060(6) 0.007(4) -0.010(4) 0.008(4)
O1 0.031(4) 0.017(4) 0.045(4) 0.005(3) -0.003(3) 0.014(3)
O2 0.039(4) 0.018(4) 0.042(4) 0.006(3) -0.002(3) 0.019(3)
O3 0.029(4) 0.020(4) 0.040(4) 0.014(3) 0.006(3) 0.016(3)
O4 0.034(4) 0.009(3) 0.045(4) 0.007(3) 0.004(3) 0.011(3)
O5 0.037(4) 0.019(4) 0.047(4) 0.010(3) 0.002(4) 0.020(3)
O6 0.040(4) 0.013(3) 0.052(4) 0.006(3) -0.009(4) 0.011(3)
O7 0.037(4) 0.016(4) 0.050(4) 0.006(3) -0.010(4) 0.015(3)
O8 0.037(4) 0.013(3) 0.043(4) 0.008(3) -0.001(3) 0.014(3)
O9 0.053(5) 0.014(4) 0.052(5) 0.005(3) -0.005(4) 0.018(4)
O10 0.030(4) 0.012(3) 0.039(4) 0.010(3) -0.003(3) 0.013(3)
O11 0.032(4) 0.018(4) 0.041(4) 0.010(3) 0.003(3) 0.014(3)
O12 0.036(4) 0.011(3) 0.053(4) 0.005(3) 0.000(4) 0.014(3)
O13 0.031(4) 0.013(3) 0.039(4) 0.011(3) 0.010(3) 0.009(3)
O14 0.024(4) 0.014(3) 0.043(4) 0.006(3) -0.004(3) 0.011(3)
O15 0.033(4) 0.011(3) 0.044(4) 0.007(3) -0.003(3) 0.015(3)
O16 0.049(5) 0.011(3) 0.035(4) 0.010(3) -0.002(3) 0.016(3)
O17 0.038(4) 0.014(3) 0.045(4) 0.008(3) 0.000(3) 0.019(3)
O18 0.035(4) 0.021(4) 0.046(4) 0.011(3) -0.002(3) 0.021(3)
O19 0.027(4) 0.015(3) 0.045(4) 0.008(3) 0.001(3) 0.013(3)
O20 0.047(5) 0.022(4) 0.047(4) 0.009(3) 0.008(4) 0.020(4)
O21 0.081(7) 0.043(5) 0.053(5) -0.002(4) -0.028(5) 0.045(5)
O22 0.036(5) 0.039(5) 0.094(7) -0.006(5) -0.004(5) 0.011(4)
O23 0.067(7) 0.123(11) 0.066(7) 0.034(7) 0.021(6) 0.056(7)
O24 0.099(9) 0.029(5) 0.114(9) -0.013(5) -0.017(7) 0.029(6)
O25 0.106(8) 0.039(5) 0.062(6) 0.020(4) -0.002(6) 0.043(6)
O26 0.061(6) 0.070(7) 0.042(5) 0.004(4) -0.008(5) 0.028(5)
S1 0.057(2) 0.0266(17) 0.109(3) 0.0333(18) 0.008(2) 0.0254(16)
S2 0.052(2) 0.0327(17) 0.065(2) 0.0146(15) 0.0132(17) 0.0203(15)
S3 0.0392(18) 0.0239(16) 0.092(2) 0.0172(16) 0.0090(18) 0.0127(14)
S4 0.092(3) 0.0148(15) 0.085(2) 0.0152(15) 0.028(2) 0.0290(17)

loop_
_atom_type_symbol
_atom_type_description
_atom_type_scat_dispersion_real
_atom_type_scat_dispersion_imag
_atom_type_scat_source
C C 0.0033 0.0016 'International Tables Vol C Tables 4.2.6.8 and 6.1.1.4'
H H 0.0000 0.0000 'International Tables Vol C Tables 4.2.6.8 and 6.1.1.4'
N N 0.0061 0.0033 'International Tables Vol C Tables 4.2.6.8 and 6.1.1.4'
O O 0.0106 0.0060 'International Tables Vol C Tables 4.2.6.8 and 6.1.1.4'
S S 0.1246 0.1234 'International Tables Vol C Tables 4.2.6.8 and 6.1.1.4'
Ni Ni 0.3393 1.1124 'International Tables Vol C Tables 4.2.6.8 and 6.1.1.4'

loop_
_geom_angle_atom_site_label_1
_geom_angle_atom_site_label_2
_geom_angle_atom_site_label_3
_geom_angle
N10 Ni1 O10 88.3(3)
N10 Ni1 O16 83.1(3)
O10 Ni1 O16 171.3(3)
N10 Ni1 O6 95.1(3)
O10 Ni1 O6 92.0(3)
O16 Ni1 O6 89.6(3)
N10 Ni1 O8 97.2(3)
O10 Ni1 O8 98.0(3)
O16 Ni1 O8 82.4(3)
O6 Ni1 O8 164.4(3)
N10 Ni1 O15 167.4(3)
O10 Ni1 O15 79.6(3)
O16 Ni1 O15 109.0(3)
O6 Ni1 O15 88.8(3)
O8 Ni1 O15 81.3(3)
N1 Ni2 O11 91.6(3)
N1 Ni2 O17 84.5(3)
O11 Ni2 O17 170.5(3)
N1 Ni2 O14 174.4(3)
O11 Ni2 O14 83.3(3)
O17 Ni2 O14 100.9(3)
N1 Ni2 N6 89.5(3)
O11 Ni2 N6 95.4(3)
O17 Ni2 N6 93.2(3)
O14 Ni2 N6 88.6(3)
N1 Ni2 O3 95.3(3)
O11 Ni2 O3 91.5(3)
O17 Ni2 O3 80.3(3)
O14 Ni2 O3 87.2(3)
N6 Ni2 O3 171.4(3)
O12 Ni3 N4 92.3(3)
O12 Ni3 O18 171.2(3)
N4 Ni3 O18 84.5(3)
O12 Ni3 O19 82.7(3)
N4 Ni3 O19 175.0(3)
O18 Ni3 O19 100.3(3)
O12 Ni3 N3I 96.0(3)
N4 Ni3 N3I 90.6(4)
O18 Ni3 N3I 92.2(3)
O19 Ni3 N3I 90.6(3)
O12 Ni3 O20 91.4(3)
N4 Ni3 O20 92.4(3)
O18 Ni3 O20 80.6(3)
O19 Ni3 O20 87.0(3)
N3I Ni3 O20 171.8(3)
N11 Ni4 O1 87.5(3)
N11 Ni4 O7 95.5(3)
O1 Ni4 O7 90.2(3)
N11 Ni4 O8 82.5(3)
O1 Ni4 O8 170.0(3)
O7 Ni4 O8 90.2(3)
N11 Ni4 O16 97.2(3)
O1 Ni4 O16 99.8(3)
O7 Ni4 O16 164.1(3)
O8 Ni4 O16 82.0(3)
N11 Ni4 O13 167.0(3)
O1 Ni4 O13 80.1(3)
O7 Ni4 O13 88.4(3)
O8 Ni4 O13 110.0(3)
O16 Ni4 O13 81.3(3)
N9 Ni5 O11 87.8(3)
N9 Ni5 O2 83.0(3)
O11 Ni5 O2 170.5(3)
N9 Ni5 O4 102.4(3)
O11 Ni5 O4 98.6(3)
O2 Ni5 O4 81.2(3)
N9 Ni5 O5 92.0(3)
O11 Ni5 O5 93.9(3)
O2 Ni5 O5 88.7(3)
O4 Ni5 O5 161.2(3)
N9 Ni5 O14 167.8(3)
O11 Ni5 O14 80.0(3)
O2 Ni5 O14 109.2(3)
O4 Ni5 O14 80.0(3)
O5 Ni5 O14 88.4(3)
O10 Ni6 N8 92.6(3)
O10 Ni6 O3 170.7(3)
N8 Ni6 O3 83.5(3)
O10 Ni6 O15 82.3(3)
N8 Ni6 O15 174.8(3)
O3 Ni6 O15 101.7(3)
O10 Ni6 N2 94.0(3)
N8 Ni6 N2 90.5(3)
O3 Ni6 N2 94.5(3)
O15 Ni6 N2 88.9(3)
O10 Ni6 O17 91.9(3)
N8 Ni6 O17 94.9(3)
O3 Ni6 O17 80.1(3)
O15 Ni6 O17 86.3(3)
N2 Ni6 O17 171.8(3)
N7 Ni7 O12 88.6(3)
N7 Ni7 O2 101.4(3)
O12 Ni7 O2 99.0(3)
N7 Ni7 O4 81.7(3)
O12 Ni7 O4 170.2(3)
O2 Ni7 O4 81.2(3)
N7 Ni7 O9 93.2(3)
O12 Ni7 O9 93.1(3)
O2 Ni7 O9 161.2(3)
O4 Ni7 O9 89.3(3)
N7 Ni7 O19 168.3(3)
O12 Ni7 O19 79.7(3)
O2 Ni7 O19 80.4(3)
O4 Ni7 O19 110.0(2)
O9 Ni7 O19 87.7(3)
N12 Ni8 O1 92.6(3)
N12 Ni8 O20 83.0(3)
O1 Ni8 O20 171.1(3)
N12 Ni8 O13 175.2(3)
O1 Ni8 O13 83.1(3)
O20 Ni8 O13 101.5(3)
N12 Ni8 N5 88.6(4)
O1 Ni8 N5 94.1(3)
O20 Ni8 N5 93.6(3)
O13 Ni8 N5 89.5(3)
N12 Ni8 O18 94.7(3)
O1 Ni8 O18 91.8(3)
O20 Ni8 O18 80.9(3)
O13 Ni8 O18 87.6(3)
N5 Ni8 O18 173.1(3)
O3 C1 C2 123.0(9)
O3 C1 C6 118.0(9)
C2 C1 C6 119.0(10)
C3 C2 C1 121.6(10)
C3 C2 H2A 119.2
C1 C2 H2A 119.2
C2 C3 C4 120.9(11)
C2 C3 H3A 119.6
C4 C3 H3A 119.6
C5 C4 C3 119.4(11)
C5 C4 H4A 120.3
C3 C4 H4A 120.3
C4 C5 C6 121.8(10)
C4 C5 H5A 119.1
C6 C5 H5A 119.1
N8 C6 C1 116.2(9)
N8 C6 C5 126.6(9)
C1 C6 C5 117.2(10)
N8 C7 C8 127.0(10)
N8 C7 H7A 116.5
C8 C7 H7A 116.5
C9 C8 C14 120.9(11)
C9 C8 C7 114.9(10)
C14 C8 C7 124.2(9)
C10 C9 C8 121.4(11)
C10 C9 H9A 119.3
C8 C9 H9A 119.3
C9 C10 C12 119.4(10)
C9 C10 S4 118.5(9)
C12 C10 S4 122.1(9)
S4 C11 H11A 109.5
S4 C11 H11B 109.5
H11A C11 H11B 109.5
S4 C11 H11C 109.5
H11A C11 H11C 109.5
H11B C11 H11C 109.5
C10 C12 C13 121.2(11)
C10 C12 H12A 119.4
C13 C12 H12A 119.4
C12 C13 C15 115.6(10)
C12 C13 C14 120.1(10)
C15 C13 C14 124.2(9)
O10 C14 C8 123.3(10)
O10 C14 C13 119.7(10)
C8 C14 C13 116.9(9)
N10 C15 C13 128.3(10)
N10 C15 H15A 115.9
C13 C15 H15A 115.9
C17 C16 C21 119.7(11)
C17 C16 N10 125.1(9)
C21 C16 N10 115.1(9)
C18 C17 C16 121.6(10)
C18 C17 H17A 119.2
C16 C17 H17A 119.2
C17 C18 C19 118.8(10)
C17 C18 H18A 120.6
C19 C18 H18A 120.6
C20 C19 C18 120.0(11)
C20 C19 H19A 120.0
C18 C19 H19A 120.0
C21 C20 C19 121.3(10)
C21 C20 H20A 119.4
C19 C20 H20A 119.4
O16 C21 C20 121.1(9)
O16 C21 C16 120.2(10)
C20 C21 C16 118.7(10)
O8 C22 C27 121.2(9)
O8 C22 C23 119.2(10)
C27 C22 C23 119.6(10)
C24 C23 C22 120.3(12)
C24 C23 H23A 119.8
C22 C23 H23A 119.8
C25 C24 C23 119.9(12)
C25 C24 H24A 120.0
C23 C24 H24A 120.0
C24 C25 C26 120.1(12)
C24 C25 H25A 120.0
C26 C25 H25A 120.0
C27 C26 C25 119.3(13)
C27 C26 H26A 120.3
C25 C26 H26A 120.3
C26 C27 C22 120.7(11)
C26 C27 N11 124.6(11)
C22 C27 N11 114.7(10)
N11 C28 C29 126.7(10)
N11 C28 H28A 116.7
C29 C28 H28A 116.7
C30 C29 C35 120.0(10)
C30 C29 C28 115.3(10)
C35 C29 C28 124.6(11)
C31 C30 C29 122.6(10)
C31 C30 H30A 118.7
C29 C30 H30A 118.7
C33 C31 C30 117.5(11)
C33 C31 S2 124.6(9)
C30 C31 S2 117.8(9)
S2 C32 H32A 109.5
S2 C32 H32B 109.5
H32A C32 H32B 109.5
S2 C32 H32C 109.5
H32A C32 H32C 109.5
H32B C32 H32C 109.5
C31 C33 C34 121.8(11)
C31 C33 H33A 119.1
C34 C33 H33A 119.1
C33 C34 C35 121.7(10)
C33 C34 C36 114.1(10)
C35 C34 C36 124.2(10)
O1 C35 C34 123.0(10)
O1 C35 C29 120.7(10)
C34 C35 C29 116.3(11)
N12 C36 C34 125.7(11)
N12 C36 H36A 117.1
C34 C36 H36A 117.1
C38 C37 N12 125.7(12)
C38 C37 C42 121.4(11)
N12 C37 C42 112.8(11)
C37 C38 C39 119.5(13)
C37 C38 H38A 120.3
C39 C38 H38A 120.3
C40 C39 C38 117.7(13)
C40 C39 H39A 121.2
C38 C39 H39A 121.2
C39 C40 C41 124.0(13)
C39 C40 H40A 118.0
C41 C40 H40A 118.0
C42 C41 C40 118.4(13)
C42 C41 H41A 120.8
C40 C41 H41A 120.8
O20 C42 C41 119.8(12)
O20 C42 C37 121.4(10)
C41 C42 C37 118.7(12)
O18 C43 C44 122.1(9)
O18 C43 C48 119.8(9)
C44 C43 C48 118.1(10)
C43 C44 C45 120.9(10)
C43 C44 H44A 119.5
C45 C44 H44A 119.5
C44 C45 C46 121.9(11)
C44 C45 H45A 119.0
C46 C45 H45A 119.0
C47 C46 C45 117.9(11)
C47 C46 H46A 121.1
C45 C46 H46A 121.1
C46 C47 C48 121.4(10)
C46 C47 H47A 119.3
C48 C47 H47A 119.3
C47 C48 N4 125.5(9)
C47 C48 C43 119.8(10)
N4 C48 C43 114.7(9)
N4 C49 C50 126.1(10)
N4 C49 H49A 116.9
C50 C49 H49A 116.9
C51 C50 C56 120.4(10)
C51 C50 C49 114.0(10)
C56 C50 C49 125.5(9)
C50 C51 C52 120.8(11)
C50 C51 H51A 119.6
C52 C51 H51A 119.6
C54 C52 C51 118.7(9)
C54 C52 S1 124.6(9)
C51 C52 S1 116.7(8)
S1 C53 H53A 109.5
S1 C53 H53B 109.5
H53A C53 H53B 109.5
S1 C53 H53C 109.5
H53A C53 H53C 109.5
H53B C53 H53C 109.5
C52 C54 C55 123.0(10)
C52 C54 H54A 118.5
C55 C54 H54A 118.5
C56 C55 C57 125.9(9)
C56 C55 C54 118.5(10)
C57 C55 C54 115.3(10)
O12 C56 C55 120.6(9)
O12 C56 C50 120.9(9)
C55 C56 C50 118.4(9)
N7 C57 C55 126.3(10)
N7 C57 H57A 116.8
C55 C57 H57A 116.8
C59 C58 C63 120.2(10)
C59 C58 N7 125.2(9)
C63 C58 N7 114.4(8)
C60 C59 C58 120.0(10)
C60 C59 H59A 120.0
C58 C59 H59A 120.0
C59 C60 C61 120.3(10)
C59 C60 H60A 119.9
C61 C60 H60A 119.9
C62 C61 C60 121.7(11)
C62 C61 H61A 119.1
C60 C61 H61A 119.1
C61 C62 C63 118.4(10)
C61 C62 H62A 120.8
C63 C62 H62A 120.8
O4 C63 C62 122.0(8)
O4 C63 C58 119.0(9)
C62 C63 C58 119.1(9)
O2 C64 C69 120.7(9)
O2 C64 C65 119.3(10)
C69 C64 C65 120.0(10)
C64 C65 C66 118.3(11)
C64 C65 H65A 120.9
C66 C65 H65A 120.9
C67 C66 C65 121.2(10)
C67 C66 H66A 119.4
C65 C66 H66A 119.4
C66 C67 C68 120.6(10)
C66 C67 H67A 119.7
C68 C67 H67A 119.7
C69 C68 C67 119.7(11)
C69 C68 H68A 120.2
C67 C68 H68A 120.2
C68 C69 C64 120.3(10)
C68 C69 N9 124.2(10)
C64 C69 N9 115.4(9)
N9 C70 C71 126.6(10)
N9 C70 H70A 116.7
C71 C70 H70A 116.7
C73 C71 C72 116.8(9)
C73 C71 C70 116.8(9)
C72 C71 C70 126.1(10)
O11 C72 C77 121.2(9)
O11 C72 C71 118.3(9)
C77 C72 C71 120.5(10)
C74 C73 C71 125.2(10)
C74 C73 H73A 117.4
C71 C73 H73A 117.4
C73 C74 C76 115.6(10)
C73 C74 S3 126.6(8)
C76 C74 S3 117.6(8)
S3 C75 H75A 109.5
S3 C75 H75B 109.5
H75A C75 H75B 109.5
S3 C75 H75C 109.5
H75A C75 H75C 109.5
H75B C75 H75C 109.5
C74 C76 C77 122.3(10)
C74 C76 H76A 118.8
C77 C76 H76A 118.8
C72 C77 C76 119.2(9)
C72 C77 C78 126.2(10)
C76 C77 C78 114.4(9)
N1 C78 C77 124.3(10)
N1 C78 H78A 117.9
C77 C78 H78A 117.9
C84 C79 C80 121.9(10)
C84 C79 N1 115.5(9)
C80 C79 N1 122.6(10)
C81 C80 C79 119.0(11)
C81 C80 H80A 120.5
C79 C80 H80A 120.5
C82 C81 C80 119.3(10)
C82 C81 H81A 120.3
C80 C81 H81A 120.4
C81 C82 C83 121.5(10)
C81 C82 H82A 119.2
C83 C82 H82A 119.2
C82 C83 C84 120.8(11)
C82 C83 H83A 119.6
C84 C83 H83A 119.6
O17 C84 C83 122.5(10)
O17 C84 C79 119.9(9)
C83 C84 C79 117.5(10)
N2 C85 C86 176.2(15)
C85 C86 H86A 109.5
C85 C86 H86B 109.5
H86A C86 H86B 109.5
C85 C86 H86C 109.5
H86A C86 H86C 109.5
H86B C86 H86C 109.5
N5 C87 C88 179.8(15)
C87 C88 H88A 109.5
C87 C88 H88B 109.5
H88A C88 H88B 109.5
C87 C88 H88C 109.5
H88A C88 H88C 109.5
H88B C88 H88C 109.5
N6 C89 C90 176.0(17)
C89 C90 H90A 109.5
C89 C90 H90B 109.5
H90A C90 H90B 109.5
C89 C90 H90C 109.5
H90A C90 H90C 109.5
H90B C90 H90C 109.5
N3I C91 C92 178.4(12)
C91 C92 H92A 109.5
C91 C92 H92B 109.5
H92A C92 H92B 109.5
C91 C92 H92C 109.5
H92A C92 H92C 109.5
H92B C92 H92C 109.5
C94 C93 C98 120.0
C94 C93 C99 123.0(12)
C98 C93 C99 116.9(12)
C93 C94 C95 120.0
C93 C94 H94A 120.0
C95 C94 H94A 120.0
C96 C95 C94 120.0
C96 C95 H95A 120.0
C94 C95 H95A 120.0
C97 C96 C95 120.0
C97 C96 H96A 120.0
C95 C96 H96A 120.0
C96 C97 C98 120.0
C96 C97 H97A 120.0
C98 C97 H97A 120.0
C97 C98 C93 120.0
C97 C98 H98A 120.0
C93 C98 H98A 120.0
N13 C99 C93 178(3)
C101 C100 C105 120.0
C101 C100 C106 120.8(8)
C105 C100 C106 119.1(8)
C102 C101 C100 120.0
C102 C101 H10A 120.0
C100 C101 H10A 120.0
C101 C102 C103 120.0
C101 C102 H10B 120.0
C103 C102 H10B 120.0
C104 C103 C102 120.0
C104 C103 H10C 120.0
C102 C103 H10C 120.0
C103 C104 C105 120.0
C103 C104 H10D 120.0
C105 C104 H10D 120.0
C104 C105 C100 120.0
C104 C105 H10E 120.0
C100 C105 H10E 120.0
N14 C106 C100 174.9(14)
C108 C107 H10F 109.5
C108 C107 H10G 109.5
H10F C107 H10G 109.5
C108 C107 H10H 109.5
H10F C107 H10H 109.5
H10G C107 H10H 109.5
N15 C108 C107 177(2)
C78 N1 C79 123.5(9)
C78 N1 Ni2 125.7(7)
C79 N1 Ni2 109.9(6)
C85 N2 Ni6 172.7(10)
C49 N4 C48 123.4(9)
C49 N4 Ni3 125.7(8)
C48 N4 Ni3 110.8(6)
C87 N5 Ni8 172.4(11)
C89 N6 Ni2 177.4(11)
C57 N7 C58 121.6(9)
C57 N7 Ni7 126.6(8)
C58 N7 Ni7 111.7(6)
C7 N8 C6 124.3(9)
C7 N8 Ni6 124.1(8)
C6 N8 Ni6 111.0(6)
C70 N9 C69 123.1(9)
C70 N9 Ni5 127.3(7)
C69 N9 Ni5 109.4(7)
C15 N10 C16 122.6(9)
C15 N10 Ni1 125.8(8)
C16 N10 Ni1 111.3(6)
C28 N11 C27 121.6(9)
C28 N11 Ni4 126.8(7)
C27 N11 Ni4 111.3(7)
C36 N12 C37 121.4(10)
C36 N12 Ni8 124.5(8)
C37 N12 Ni8 113.6(8)
O23 N16 O21 119.5(12)
O23 N16 O22 123.1(11)
O21 N16 O22 117.3(11)
O26 N17 O25 120.2(10)
O26 N17 O24 119.6(10)
O25 N17 O24 120.2(11)
C91 N3I Ni3 178.0(9)
C35 O1 Ni8 127.7(6)
C35 O1 Ni4 131.4(6)
Ni8 O1 Ni4 100.4(3)
C64 O2 Ni7 127.5(6)
C64 O2 Ni5 108.8(6)
Ni7 O2 Ni5 96.8(3)
C1 O3 Ni6 110.9(6)
C1 O3 Ni2 119.6(6)
Ni6 O3 Ni2 95.2(3)
C63 O4 Ni5 125.1(7)
C63 O4 Ni7 110.8(6)
Ni5 O4 Ni7 96.3(3)
Ni5 O5 H5KA 109.0
Ni5 O5 H5KC 109.1
H5KA O5 H5KC 109.6
Ni1 O6 H6KA 108.4
Ni1 O6 H6KC 108.6
H6KA O6 H6KC 109.6
Ni4 O7 H7KA 108.6
Ni4 O7 H7KC 108.4
H7KA O7 H7KC 109.0
C22 O8 Ni4 109.2(6)
C22 O8 Ni1 118.4(6)
Ni4 O8 Ni1 95.1(3)
Ni7 O9 H9KA 109.1
Ni7 O9 H9KC 109.6
H9KA O9 H9KC 107.4
C14 O10 Ni6 127.4(7)
C14 O10 Ni1 132.2(7)
Ni6 O10 Ni1 100.4(3)
C72 O11 Ni2 127.8(6)
C72 O11 Ni5 132.3(6)
Ni2 O11 Ni5 99.9(3)
C56 O12 Ni3 128.9(7)
C56 O12 Ni7 130.2(7)
Ni3 O12 Ni7 100.7(3)
Ni8 O13 Ni4 95.3(3)
Ni8 O13 H13A 132.6
Ni4 O13 H13A 132.1
Ni2 O14 Ni5 95.1(3)
Ni2 O14 H14A 131.9
Ni5 O14 H14A 133.0
Ni6 O15 Ni1 96.6(3)
Ni6 O15 H15B 132.1
Ni1 O15 H15B 131.3
C21 O16 Ni1 109.4(6)
C21 O16 Ni4 118.1(6)
Ni1 O16 Ni4 96.1(3)
C84 O17 Ni2 110.1(6)
C84 O17 Ni6 116.8(6)
Ni2 O17 Ni6 94.6(3)
C43 O18 Ni3 109.9(6)
C43 O18 Ni8 117.3(7)
Ni3 O18 Ni8 94.9(3)
Ni3 O19 Ni7 95.5(3)
Ni3 O19 H19B 131.9
Ni7 O19 H19B 132.5
C42 O20 Ni8 109.1(7)
C42 O20 Ni3 116.8(8)
Ni8 O20 Ni3 93.5(3)
C53 S1 C52 102.1(6)
C31 S2 C32 103.0(6)
C74 S3 C75 105.8(7)
C10 S4 C11 102.2(7)

loop_
_geom_bond_atom_site_label_1
_geom_bond_atom_site_label_2
_geom_bond_distance
Ni1 N10 2.013(8)
Ni1 O10 2.027(7)
Ni1 O16 2.048(7)
Ni1 O6 2.071(7)
Ni1 O8 2.087(7)
Ni1 O15 2.093(7)
Ni2 N1 1.980(8)
Ni2 O11 1.990(7)
Ni2 O17 2.026(7)
Ni2 O14 2.045(7)
Ni2 N6 2.091(9)
Ni2 O3 2.151(7)
Ni3 O12 1.973(7)
Ni3 N4 1.992(9)
Ni3 O18 2.030(7)
Ni3 O19 2.061(7)
Ni3 N3I 2.075(10)
Ni3 O20 2.171(7)
Ni4 N11 2.018(9)
Ni4 O1 2.039(7)
Ni4 O7 2.059(7)
Ni4 O8 2.072(7)
Ni4 O16 2.077(7)
Ni4 O13 2.138(6)
Ni5 N9 2.010(8)
Ni5 O11 2.038(7)
Ni5 O2 2.053(7)
Ni5 O4 2.054(7)
Ni5 O5 2.071(7)
Ni5 O14 2.133(7)
Ni6 O10 1.978(7)
Ni6 N8 1.992(8)
Ni6 O3 2.021(7)
Ni6 O15 2.029(7)
Ni6 N2 2.112(9)
Ni6 O17 2.162(7)
Ni7 N7 1.991(8)
Ni7 O12 2.043(7)
Ni7 O2 2.045(7)
Ni7 O4 2.063(7)
Ni7 O9 2.080(8)
Ni7 O19 2.116(7)
Ni8 N12 1.977(9)
Ni8 O1 1.996(7)
Ni8 O20 2.048(7)
Ni8 O13 2.056(7)
Ni8 N5 2.080(10)
Ni8 O18 2.141(7)
C1 O3 1.352(12)
C1 C2 1.376(14)
C1 C6 1.419(13)
C2 C3 1.359(15)
C2 H2A 0.9500
C3 C4 1.377(15)
C3 H3A 0.9500
C4 C5 1.352(14)
C4 H4A 0.9500
C5 C6 1.424(14)
C5 H5A 0.9500
C6 N8 1.400(13)
C7 N8 1.284(12)
C7 C8 1.456(15)
C7 H7A 0.9500
C8 C9 1.407(14)
C8 C14 1.416(15)
C9 C10 1.380(15)
C9 H9A 0.9500
C10 C12 1.381(16)
C10 S4 1.769(11)
C11 S4 1.764(17)
C11 H11A 0.9800
C11 H11B 0.9800
C11 H11C 0.9800
C12 C13 1.414(14)
C12 H12A 0.9500
C13 C15 1.426(15)
C13 C14 1.439(15)
C14 O10 1.320(11)
C15 N10 1.293(12)
C15 H15A 0.9500
C16 C17 1.380(14)
C16 C21 1.407(13)
C16 N10 1.412(14)
C17 C18 1.371(15)
C17 H17A 0.9500
C18 C19 1.398(14)
C18 H18A 0.9500
C19 C20 1.387(14)
C19 H19A 0.9500
C20 C21 1.372(14)
C20 H20A 0.9500
C21 O16 1.364(12)
C22 O8 1.357(12)
C22 C27 1.388(16)
C22 C23 1.389(14)
C23 C24 1.384(15)
C23 H23A 0.9500
C24 C25 1.369(17)
C24 H24A 0.9500
C25 C26 1.420(17)
C25 H25A 0.9500
C26 C27 1.365(16)
C26 H26A 0.9500
C27 N11 1.436(13)
C28 N11 1.269(13)
C28 C29 1.454(15)
C28 H28A 0.9500
C29 C30 1.387(15)
C29 C35 1.407(15)
C30 C31 1.384(15)
C30 H30A 0.9500
C31 C33 1.360(15)
C31 S2 1.760(12)
C32 S2 1.798(13)
C32 H32A 0.9800
C32 H32B 0.9800
C32 H32C 0.9800
C33 C34 1.380(16)
C33 H33A 0.9500
C34 C35 1.409(15)
C34 C36 1.509(14)
C35 O1 1.305(13)
C36 N12 1.286(14)
C36 H36A 0.9500
C37 C38 1.384(17)
C37 N12 1.405(14)
C37 C42 1.418(18)
C38 C39 1.442(16)
C38 H38A 0.9500
C39 C40 1.354(19)
C39 H39A 0.9500
C40 C41 1.411(18)
C40 H40A 0.9500
C41 C42 1.396(16)
C41 H41A 0.9500
C42 O20 1.342(14)
C43 O18 1.347(12)
C43 C44 1.379(15)
C43 C48 1.435(14)
C44 C45 1.386(15)
C44 H44A 0.9500
C45 C46 1.396(15)
C45 H45A 0.9500
C46 C47 1.386(15)
C46 H46A 0.9500
C47 C48 1.399(14)
C47 H47A 0.9500
C48 N4 1.427(13)
C49 N4 1.277(13)
C49 C50 1.452(16)
C49 H49A 0.9500
C50 C51 1.385(14)
C50 C56 1.442(15)
C51 C52 1.415(15)
C51 H51A 0.9500
C52 C54 1.355(15)
C52 S1 1.775(10)
C53 S1 1.758(14)
C53 H53A 0.9800
C53 H53B 0.9800
C53 H53C 0.9800
C54 C55 1.427(13)
C54 H54A 0.9500
C55 C56 1.407(15)
C55 C57 1.414(15)
C56 O12 1.331(11)
C57 N7 1.313(12)
C57 H57A 0.9500
C58 C59 1.397(13)
C58 C63 1.415(12)
C58 N7 1.426(13)
C59 C60 1.348(15)
C59 H59A 0.9500
C60 C61 1.395(14)
C60 H60A 0.9500
C61 C62 1.383(14)
C61 H61A 0.9500
C62 C63 1.402(14)
C62 H62A 0.9500
C63 O4 1.331(11)
C64 O2 1.337(12)
C64 C69 1.392(15)
C64 C65 1.389(13)
C65 C66 1.415(14)
C65 H65A 0.9500
C66 C67 1.340(15)
C66 H66A 0.9500
C67 C68 1.392(14)
C67 H67A 0.9500
C68 C69 1.376(14)
C68 H68A 0.9500
C69 N9 1.431(12)
C70 N9 1.275(13)
C70 C71 1.436(13)
C70 H70A 0.9500
C71 C73 1.417(15)
C71 C72 1.415(13)
C72 O11 1.327(12)
C72 C77 1.400(14)
C73 C74 1.378(14)
C73 H73A 0.9500
C74 C76 1.409(14)
C74 S3 1.748(12)
C75 S3 1.783(16)
C75 H75A 0.9800
C75 H75B 0.9800
C75 H75C 0.9800
C76 C77 1.417(15)
C76 H76A 0.9500
C77 C78 1.477(13)
C78 N1 1.256(13)
C78 H78A 0.9500
C79 C84 1.401(15)
C79 C80 1.409(14)
C79 N1 1.444(12)
C80 C81 1.391(14)
C80 H80A 0.9500
C81 C82 1.381(16)
C81 H81A 0.9500
C82 C83 1.386(15)
C82 H82A 0.9500
C83 C84 1.392(13)
C83 H83A 0.9500
C84 O17 1.339(12)
C85 N2 1.133(13)
C85 C86 1.448(16)
C86 H86A 0.9800
C86 H86B 0.9800
C86 H86C 0.9800
C87 N5 1.094(14)
C87 C88 1.480(18)
C88 H88A 0.9800
C88 H88B 0.9800
C88 H88C 0.9800
C89 N6 1.130(15)
C89 C90 1.492(19)
C90 H90A 0.9800
C90 H90B 0.9800
C90 H90C 0.9800
C91 N3I 1.153(14)
C91 C92 1.439(17)
C92 H92A 0.9800
C92 H92B 0.9800
C92 H92C 0.9800
C93 C94 1.3900
C93 C98 1.3900
C93 C99 1.55(3)
C94 C95 1.3900
C94 H94A 0.9500
C95 C96 1.3900
C95 H95A 0.9500
C96 C97 1.3900
C96 H96A 0.9500
C97 C98 1.3900
C97 H97A 0.9500
C98 H98A 0.9500
C99 N13 1.13(3)
C100 C101 1.3900
C100 C105 1.3900
C100 C106 1.424(15)
C101 C102 1.3900
C101 H10A 0.9500
C102 C103 1.3900
C102 H10B 0.9500
C103 C104 1.3900
C103 H10C 0.9500
C104 C105 1.3900
C104 H10D 0.9500
C105 H10E 0.9500
C106 N14 1.125(15)
C107 C108 1.47(2)
C107 H10F 0.9800
C107 H10G 0.9800
C107 H10H 0.9800
C108 N15 1.13(2)
N16 O23 1.226(13)
N16 O21 1.232(12)
N16 O22 1.265(13)
N17 O26 1.246(12)
N17 O25 1.236(11)
N17 O24 1.249(12)
O5 H5KA 0.9793
O5 H5KC 0.9795
O6 H6KA 0.9811
O6 H6KC 0.9772
O7 H7KA 0.9811
O7 H7KC 0.9848
O9 H9KA 0.9983
O9 H9KC 0.9869
O13 H13A 0.9696
O14 H14A 0.9780
O15 H15B 0.9657
O19 H19B 0.9675
